data_7120223
loop_
_publ_author_name
'Swamy, V.S.V.S.N.'
'Bisai, Milan Kumar'
'Das, Tamal'
'Sen, Sakya Singha'

_publ_section_title
;
 Metal free mild and selective aldehyde cyanosilylation by a neutral
 penta-coordinate silicon compound
;
_journal_name_full 'Chem. Commun.'
_journal_paper_doi 10.1039/C7CC03948D
_journal_year 2017
_chemical_formula_moiety ' C16 H27 Cl1 N2 Si1'
_chemical_formula_sum 'C16 H27 Cl N2 Si'
_chemical_formula_weight 310.93
_chemical_properties_physical ', Air-sensitive'
_space_group_crystal_system orthorhombic
_space_group_IT_number 19
_space_group_name_Hall 'P 2ac 2ab'
_space_group_name_H-M_alt 'P 21 21 21'
_symmetry_space_group_name_Hall 'P 2ac 2ab'
_symmetry_space_group_name_H-M 'P 21 21 21'
_atom_sites_solution_hydrogens mixed
_audit_creation_method SHELXL-2014/7
_audit_update_record
;
2017-04-12 deposited with the CCDC.
2017-06-02 downloaded from the CCDC.
;
_cell_angle_alpha 90
_cell_angle_beta 90
_cell_angle_gamma 90
_cell_formula_units_Z 4
_cell_length_a 9.4858(18)
_cell_length_b 11.987(2)
_cell_length_c 15.459(3)
_cell_measurement_reflns_used 9970
_cell_measurement_temperature 296(2)
_cell_measurement_theta_max 27.28
_cell_measurement_theta_min 2.52
_cell_volume 1757.8(6)
_computing_cell_refinement 'Bruker SAINT'
_computing_data_collection 'Bruker APEX2'
_computing_data_reduction 'Bruker SAINT'
_computing_molecular_graphics 'Bruker SHELXTL'
_computing_publication_material 'Bruker SHELXTL'
_computing_structure_refinement 'SHELXL-2014/7 (Sheldrick, 2014)'
_computing_structure_solution 'SHELXS-97 (Sheldrick 2008)'
_diffrn_ambient_temperature 296(2)
_diffrn_measured_fraction_theta_full 0.999
_diffrn_measured_fraction_theta_max 0.999
_diffrn_measurement_device_type 'Bruker APEX-II CCD'
_diffrn_measurement_method '\f and \w scans'
_diffrn_radiation_type MoK\a
_diffrn_radiation_wavelength 0.71073
_diffrn_reflns_av_R_equivalents 0.0918
_diffrn_reflns_av_unetI/netI 0.0343
_diffrn_reflns_Laue_measured_fraction_full 0.999
_diffrn_reflns_Laue_measured_fraction_max 0.999
_diffrn_reflns_limit_h_max 11
_diffrn_reflns_limit_h_min -11
_diffrn_reflns_limit_k_max 14
_diffrn_reflns_limit_k_min -14
_diffrn_reflns_limit_l_max 18
_diffrn_reflns_limit_l_min -18
_diffrn_reflns_number 50112
_diffrn_reflns_point_group_measured_fraction_full 1.000
_diffrn_reflns_point_group_measured_fraction_max 1.000
_diffrn_reflns_theta_full 24.999
_diffrn_reflns_theta_max 24.999
_diffrn_reflns_theta_min 2.519
_diffrn_source 'micro-focus sealed tube'
_exptl_absorpt_coefficient_mu 0.279
_exptl_absorpt_correction_T_max 0.954
_exptl_absorpt_correction_T_min 0.929
_exptl_absorpt_correction_type multi-scan
_exptl_absorpt_process_details 'SADABS (BRUKER, 2016)'
_exptl_crystal_colour colorless
_exptl_crystal_density_diffrn 1.175
_exptl_crystal_description neeedle
_exptl_crystal_F_000 672
_exptl_crystal_recrystallization_method 'Re-crystallisation from solvent: toluene'
_exptl_crystal_size_max 0.340
_exptl_crystal_size_mid 0.220
_exptl_crystal_size_min 0.170
_refine_diff_density_max 1.366
_refine_diff_density_min -0.464
_refine_diff_density_rms 0.116
_refine_ls_abs_structure_details
;
 Flack x determined using 1156 quotients [(I+)-(I-)]/[(I+)+(I-)]
 (Parsons, Flack and Wagner, Acta Cryst. B69 (2013) 249-259).
;
_refine_ls_abs_structure_Flack -1.31(5)
_refine_ls_extinction_coef 0.053(8)
_refine_ls_extinction_expression Fc^*^=kFc[1+0.001xFc^2^\l^3^/sin(2\q)]^-1/4^
_refine_ls_extinction_method 'SHELXL-2014/7 (Sheldrick 2014'
_refine_ls_goodness_of_fit_ref 1.151
_refine_ls_hydrogen_treatment mixed
_refine_ls_matrix_type full
_refine_ls_number_parameters 193
_refine_ls_number_reflns 3099
_refine_ls_number_restraints 0
_refine_ls_restrained_S_all 1.151
_refine_ls_R_factor_all 0.0703
_refine_ls_R_factor_gt 0.0646
_refine_ls_shift/su_max 0.000
_refine_ls_shift/su_mean 0.000
_refine_ls_structure_factor_coef Fsqd
_refine_ls_weighting_details 'w=1/[\s^2^(Fo^2^)+(0.1015P)^2^+3.9023P] where P=(Fo^2^+2Fc^2^)/3'
_refine_ls_weighting_scheme calc
_refine_ls_wR_factor_gt 0.1840
_refine_ls_wR_factor_ref 0.1896
_reflns_Friedel_coverage 0.733
_reflns_Friedel_fraction_full 1.000
_reflns_Friedel_fraction_max 1.000
_reflns_number_gt 2891
_reflns_number_total 3099
_reflns_threshold_expression 'I > 2\s(I)'
_cod_data_source_file c7cc03948d2.cif
_cod_data_source_block mo_SMYY007_0m_a
_cod_database_code 7120223
_shelx_shelxl_version_number 2014/7
_shelx_space_group_comment
;
The symmetry employed for this shelxl refinement is uniquely defined
by the following loop, which should always be used as a source of
symmetry information in preference to the above space-group names.
They are only intended as comments.
;
_shelx_estimated_absorpt_t_min 0.911
_shelx_estimated_absorpt_t_max 0.954

loop_
_space_group_symop_operation_xyz
'x, y, z'
'-x+1/2, -y, z+1/2'
'-x, y+1/2, -z+1/2'
'x+1/2, -y+1/2, -z'

loop_
_atom_site_label
_atom_site_type_symbol
_atom_site_fract_x
_atom_site_fract_y
_atom_site_fract_z
_atom_site_U_iso_or_equiv
_atom_site_adp_type
_atom_site_occupancy
_atom_site_site_symmetry_order
_atom_site_calc_flag
_atom_site_refinement_flags_posn
_atom_site_refinement_flags_adp
Cl1 Cl 1.01697(14) 0.95386(11) 0.30665(9) 0.0148(4) Uani 1 1 d . .
Si1 Si 0.8947(2) 0.78494(17) 0.33145(12) 0.0284(6) Uani 1 1 d . .
N003 N 0.7585(7) 0.6628(5) 0.3395(4) 0.0296(14) Uani 1 1 d . .
N004 N 0.8000(7) 0.7696(5) 0.2301(4) 0.0282(14) Uani 1 1 d . .
C2 C 0.5857(8) 0.6456(6) 0.2185(4) 0.0289(16) Uani 1 1 d . .
C7 C 0.4695(8) 0.7155(7) 0.2134(5) 0.0319(16) Uani 1 1 d . .
H7 H 0.4738 0.7870 0.2365 0.038 Uiso 1 1 calc R U
C1 C 0.7139(8) 0.6883(6) 0.2614(5) 0.0270(16) Uani 1 1 d . .
C3 C 0.5777(8) 0.5391(6) 0.1837(5) 0.0320(16) Uani 1 1 d . .
H3 H 0.6556 0.4922 0.1864 0.038 Uiso 1 1 calc R U
C12 C 0.6871(9) 0.6026(7) 0.4093(5) 0.0326(17) Uani 1 1 d . .
C8 C 0.8199(8) 0.8084(7) 0.1394(5) 0.0310(17) Uani 1 1 d . .
C6 C 0.3466(8) 0.6786(7) 0.1737(5) 0.0362(19) Uani 1 1 d . .
H6 H 0.2693 0.7260 0.1692 0.043 Uiso 1 1 calc R U
C13 C 0.5461(9) 0.6570(8) 0.4312(5) 0.041(2) Uani 1 1 d . .
H13A H 0.5621 0.7312 0.4523 0.061 Uiso 1 1 calc R U
H13B H 0.4991 0.6139 0.4748 0.061 Uiso 1 1 calc R U
H13C H 0.4885 0.6601 0.3802 0.061 Uiso 1 1 calc R U
C9 C 0.7665(9) 0.9255(7) 0.1322(5) 0.0382(19) Uani 1 1 d . .
H9A H 0.6697 0.9282 0.1503 0.057 Uiso 1 1 calc R U
H9B H 0.7735 0.9500 0.0732 0.057 Uiso 1 1 calc R U
H9C H 0.8219 0.9735 0.1684 0.057 Uiso 1 1 calc R U
C16 C 1.0567(8) 0.7012(7) 0.3473(5) 0.0330(17) Uani 1 1 d . .
H16A H 1.0436 0.6284 0.3226 0.049 Uiso 1 1 calc R U
H16B H 1.0758 0.6942 0.4080 0.049 Uiso 1 1 calc R U
H16C H 1.1346 0.7375 0.3194 0.049 Uiso 1 1 calc R U
C4 C 0.4568(9) 0.5028(7) 0.1456(5) 0.0366(19) Uani 1 1 d . .
H4 H 0.4527 0.4312 0.1225 0.044 Uiso 1 1 calc R U
C5 C 0.3391(9) 0.5719(7) 0.1408(5) 0.0367(19) Uani 1 1 d . .
H5 H 0.2561 0.5462 0.1157 0.044 Uiso 1 1 calc R U
C14 C 0.6620(9) 0.4806(7) 0.3855(6) 0.0385(19) Uani 1 1 d . .
H14A H 0.5923 0.4763 0.3407 0.058 Uiso 1 1 calc R U
H14B H 0.6294 0.4408 0.4356 0.058 Uiso 1 1 calc R U
H14C H 0.7485 0.4481 0.3655 0.058 Uiso 1 1 calc R U
C10 C 0.7447(10) 0.7343(8) 0.0729(5) 0.042(2) Uani 1 1 d . .
H10A H 0.7815 0.6599 0.0762 0.063 Uiso 1 1 calc R U
H10B H 0.7601 0.7636 0.0159 0.063 Uiso 1 1 calc R U
H10C H 0.6455 0.7332 0.0851 0.063 Uiso 1 1 calc R U
C15 C 0.7822(10) 0.6074(8) 0.4867(5) 0.045(2) Uani 1 1 d . .
H15A H 0.8653 0.5638 0.4759 0.067 Uiso 1 1 calc R U
H15B H 0.7336 0.5779 0.5362 0.067 Uiso 1 1 calc R U
H15C H 0.8085 0.6834 0.4977 0.067 Uiso 1 1 calc R U
C11 C 0.9756(9) 0.8007(8) 0.1183(5) 0.044(2) Uani 1 1 d . .
H11A H 1.0265 0.8546 0.1519 0.066 Uiso 1 1 calc R U
H11B H 0.9896 0.8153 0.0579 0.066 Uiso 1 1 calc R U
H11C H 1.0092 0.7272 0.1318 0.066 Uiso 1 1 calc R U
H1 H 0.830(7) 0.845(6) 0.394(5) 0.019(18) Uiso 1 1 d . .

loop_
_atom_site_aniso_label
_atom_site_aniso_U_11
_atom_site_aniso_U_22
_atom_site_aniso_U_33
_atom_site_aniso_U_23
_atom_site_aniso_U_13
_atom_site_aniso_U_12
Cl1 0.0129(6) 0.0149(7) 0.0166(7) 0.0047(5) -0.0029(5) -0.0037(5)
Si1 0.0277(11) 0.0305(11) 0.0271(10) -0.0033(8) -0.0018(8) 0.0008(8)
N003 0.032(3) 0.029(3) 0.028(3) -0.002(3) -0.002(3) 0.001(3)
N004 0.026(3) 0.030(3) 0.029(3) -0.002(3) -0.002(3) -0.002(3)
C2 0.032(4) 0.031(4) 0.024(4) 0.001(3) 0.002(3) -0.005(3)
C7 0.030(4) 0.035(4) 0.031(4) 0.002(3) 0.002(3) 0.005(3)
C1 0.030(4) 0.027(4) 0.024(4) -0.001(3) 0.003(3) 0.003(3)
C3 0.035(4) 0.030(4) 0.031(4) -0.003(4) 0.004(3) 0.000(3)
C12 0.034(4) 0.031(4) 0.032(4) 0.000(3) -0.004(3) 0.001(3)
C8 0.028(4) 0.036(4) 0.029(4) 0.003(3) 0.003(3) -0.005(3)
C6 0.026(4) 0.048(5) 0.035(4) 0.006(4) -0.001(3) -0.002(3)
C13 0.046(5) 0.048(5) 0.027(4) 0.007(4) 0.009(3) 0.006(4)
C9 0.042(5) 0.037(5) 0.036(4) 0.008(3) -0.002(4) -0.010(4)
C16 0.032(4) 0.032(4) 0.034(4) -0.001(3) 0.001(3) 0.005(3)
C4 0.043(5) 0.036(4) 0.031(4) -0.005(3) -0.003(3) -0.008(4)
C5 0.034(4) 0.043(5) 0.033(4) 0.008(3) -0.005(3) -0.009(3)
C14 0.042(5) 0.032(4) 0.042(5) 0.006(3) 0.005(4) 0.002(3)
C10 0.052(5) 0.049(5) 0.025(4) 0.003(3) 0.002(4) -0.015(4)
C15 0.043(5) 0.058(6) 0.033(5) 0.006(4) 0.000(4) -0.007(4)
C11 0.036(4) 0.061(6) 0.034(4) 0.001(4) 0.004(4) -0.003(4)

loop_
_atom_type_symbol
_atom_type_description
_atom_type_scat_dispersion_real
_atom_type_scat_dispersion_imag
_atom_type_scat_source
C C 0.0033 0.0016 'International Tables Vol C Tables 4.2.6.8 and 6.1.1.4'
H H 0.0000 0.0000 'International Tables Vol C Tables 4.2.6.8 and 6.1.1.4'
Cl Cl 0.1484 0.1585 'International Tables Vol C Tables 4.2.6.8 and 6.1.1.4'
N N 0.0061 0.0033 'International Tables Vol C Tables 4.2.6.8 and 6.1.1.4'
Si Si 0.0817 0.0704 'International Tables Vol C Tables 4.2.6.8 and 6.1.1.4'

loop_
_geom_angle_atom_site_label_1
_geom_angle_atom_site_label_2
_geom_angle_atom_site_label_3
_geom_angle
N004 Si1 C16 118.0(3)
N004 Si1 N003 69.6(3)
C16 Si1 N003 97.7(3)
N004 Si1 C1 35.5(3)
C16 Si1 C1 113.7(3)
N003 Si1 C1 34.3(3)
N004 Si1 Cl1 100.9(2)
C16 Si1 Cl1 94.5(3)
N003 Si1 Cl1 167.1(2)
C1 Si1 Cl1 135.2(2)
N004 Si1 H1 116(3)
C16 Si1 H1 125(3)
N003 Si1 H1 93(3)
C1 Si1 H1 105(3)
Cl1 Si1 H1 83(3)
C1 N003 C12 129.9(7)
C1 N003 Si1 88.9(5)
C12 N003 Si1 136.2(5)
C1 N004 C8 129.4(6)
C1 N004 Si1 93.6(5)
C8 N004 Si1 135.9(5)
C7 C2 C3 119.4(7)
C7 C2 C1 118.0(7)
C3 C2 C1 122.6(7)
C2 C7 C6 120.0(7)
C2 C7 H7 120.0
C6 C7 H7 120.0
N003 C1 N004 107.4(7)
N003 C1 C2 126.6(7)
N004 C1 C2 125.7(7)
N003 C1 Si1 56.9(4)
N004 C1 Si1 50.9(4)
C2 C1 Si1 170.0(5)
C4 C3 C2 120.5(7)
C4 C3 H3 119.7
C2 C3 H3 119.7
N003 C12 C15 106.9(7)
N003 C12 C13 111.0(6)
C15 C12 C13 109.5(7)
N003 C12 C14 111.5(7)
C15 C12 C14 108.8(7)
C13 C12 C14 109.0(7)
N004 C8 C9 108.6(6)
N004 C8 C11 107.9(7)
C9 C8 C11 111.8(7)
N004 C8 C10 113.0(6)
C9 C8 C10 109.6(7)
C11 C8 C10 105.9(7)
C5 C6 C7 120.1(8)
C5 C6 H6 120.0
C7 C6 H6 120.0
C12 C13 H13A 109.5
C12 C13 H13B 109.5
H13A C13 H13B 109.5
C12 C13 H13C 109.5
H13A C13 H13C 109.5
H13B C13 H13C 109.5
C8 C9 H9A 109.5
C8 C9 H9B 109.5
H9A C9 H9B 109.5
C8 C9 H9C 109.5
H9A C9 H9C 109.5
H9B C9 H9C 109.5
Si1 C16 H16A 109.5
Si1 C16 H16B 109.5
H16A C16 H16B 109.5
Si1 C16 H16C 109.5
H16A C16 H16C 109.5
H16B C16 H16C 109.5
C3 C4 C5 120.6(7)
C3 C4 H4 119.7
C5 C4 H4 119.7
C6 C5 C4 119.4(7)
C6 C5 H5 120.3
C4 C5 H5 120.3
C12 C14 H14A 109.5
C12 C14 H14B 109.5
H14A C14 H14B 109.5
C12 C14 H14C 109.5
H14A C14 H14C 109.5
H14B C14 H14C 109.5
C8 C10 H10A 109.5
C8 C10 H10B 109.5
H10A C10 H10B 109.5
C8 C10 H10C 109.5
H10A C10 H10C 109.5
H10B C10 H10C 109.5
C12 C15 H15A 109.5
C12 C15 H15B 109.5
H15A C15 H15B 109.5
C12 C15 H15C 109.5
H15A C15 H15C 109.5
H15B C15 H15C 109.5
C8 C11 H11A 109.5
C8 C11 H11B 109.5
H11A C11 H11B 109.5
C8 C11 H11C 109.5
H11A C11 H11C 109.5
H11B C11 H11C 109.5

loop_
_geom_bond_atom_site_label_1
_geom_bond_atom_site_label_2
_geom_bond_distance
Cl1 Si1 2.365(2)
Si1 N004 1.815(6)
Si1 C16 1.851(8)
Si1 N003 1.957(7)
Si1 C1 2.336(8)
Si1 H1 1.35(7)
N003 C1 1.315(9)
N003 C12 1.465(10)
N004 C1 1.360(10)
N004 C8 1.490(10)
C2 C7 1.387(11)
C2 C3 1.387(10)
C2 C1 1.477(10)
C7 C6 1.390(11)
C7 H7 0.9300
C3 C4 1.361(11)
C3 H3 0.9300
C12 C15 1.500(11)
C12 C13 1.526(11)
C12 C14 1.526(11)
C8 C9 1.497(12)
C8 C11 1.514(11)
C8 C10 1.534(11)
C6 C5 1.378(12)
C6 H6 0.9300
C13 H13A 0.9600
C13 H13B 0.9600
C13 H13C 0.9600
C9 H9A 0.9600
C9 H9B 0.9600
C9 H9C 0.9600
C16 H16A 0.9600
C16 H16B 0.9600
C16 H16C 0.9600
C4 C5 1.391(12)
C4 H4 0.9300
C5 H5 0.9300
C14 H14A 0.9600
C14 H14B 0.9600
C14 H14C 0.9600
C10 H10A 0.9600
C10 H10B 0.9600
C10 H10C 0.9600
C15 H15A 0.9600
C15 H15B 0.9600
C15 H15C 0.9600
C11 H11A 0.9600
C11 H11B 0.9600
C11 H11C 0.9600
